data_2102621
loop_
_publ_author_name
'Zordan, Fiorenzo'
'Brammer, Lee'

_publ_section_title
;
 Water molecules insert into N---H&#x00B7;&#x00B7;&#x00B7;Cl---<i>M</i>
 hydrogen bonds while <i>M</i>---Cl&#x00B7;&#x00B7;&#x00B7;<i>X</i>---C
 halogen bonds remain intact in dihydrates of halopyridinium
 hexachloroplatinates
;
_journal_issue 5
_journal_name_full 'Acta Crystallographica Section B'
_journal_page_first 512
_journal_page_last 519
_journal_paper_doi 10.1107/S0108768104016064
_journal_volume 60
_journal_year 2004
_chemical_formula_moiety '2(C5 H5 I N), Cl6 Pt, 2(H2 O)'
_chemical_formula_sum 'C10 H14 Cl6 I2 N2 O2 Pt'
_chemical_formula_weight 855.82
_chemical_name_systematic
;
 ?
;
_space_group_IT_number 13
_symmetry_cell_setting monoclinic
_symmetry_space_group_name_Hall '-P 2yac'
_symmetry_space_group_name_H-M 'P 1 2/n 1'
_atom_sites_solution_hydrogens geom
_atom_sites_solution_primary direct
_atom_sites_solution_secondary difmap
_audit_creation_method SHELXL-97
_cell_angle_alpha 90.00
_cell_angle_beta 100.300(4)
_cell_angle_gamma 90.00
_cell_formula_units_Z 2
_cell_length_a 7.968(2)
_cell_length_b 7.320(2)
_cell_length_c 18.243(4)
_cell_measurement_reflns_used 3570
_cell_measurement_temperature 150(5)
_cell_measurement_theta_max 27.433
_cell_measurement_theta_min 2.266
_cell_volume 1046.9(5)
_computing_structure_refinement 'SHELXL-97 (Sheldrick, 1997)'
_computing_structure_solution 'SHELXS-97 (Sheldrick, 1990)'
_diffrn_ambient_temperature 150(2)
_diffrn_measured_fraction_theta_full 0.973
_diffrn_measured_fraction_theta_max 0.973
_diffrn_measurement_device_type 'Bruker Smart 1000 CCD'
_diffrn_measurement_method \w-scans
_diffrn_radiation_monochromator graphite
_diffrn_radiation_source 'fine-focus sealed tube'
_diffrn_radiation_type MoK\a
_diffrn_radiation_wavelength 0.71073
_diffrn_reflns_av_R_equivalents 0.0552
_diffrn_reflns_av_sigmaI/netI 0.0463
_diffrn_reflns_limit_h_max 10
_diffrn_reflns_limit_h_min -10
_diffrn_reflns_limit_k_max 9
_diffrn_reflns_limit_k_min -9
_diffrn_reflns_limit_l_max 24
_diffrn_reflns_limit_l_min -23
_diffrn_reflns_number 11268
_diffrn_reflns_theta_full 27.96
_diffrn_reflns_theta_max 27.96
_diffrn_reflns_theta_min 2.27
_exptl_absorpt_coefficient_mu 10.423
_exptl_absorpt_correction_T_max 0.3444
_exptl_absorpt_correction_T_min 0.1652
_exptl_absorpt_correction_type multi-scan
_exptl_absorpt_process_details sadabs
_exptl_crystal_colour brown
_exptl_crystal_density_diffrn 2.715
_exptl_crystal_density_method 'not measured'
_exptl_crystal_description block
_exptl_crystal_F_000 780
_exptl_crystal_size_max 0.27
_exptl_crystal_size_mid 0.26
_exptl_crystal_size_min 0.13
_refine_diff_density_max 2.163
_refine_diff_density_min -1.205
_refine_ls_extinction_method none
_refine_ls_goodness_of_fit_ref 1.069
_refine_ls_hydrogen_treatment mixed
_refine_ls_matrix_type full
_refine_ls_number_parameters 105
_refine_ls_number_reflns 2446
_refine_ls_number_restraints 0
_refine_ls_restrained_S_all 1.069
_refine_ls_R_factor_all 0.0594
_refine_ls_R_factor_gt 0.0390
_refine_ls_shift/su_max 0.000
_refine_ls_shift/su_mean 0.000
_refine_ls_structure_factor_coef Fsqd
_refine_ls_weighting_details 'calc w=1/[\s^2^(Fo^2^)+(0.0412P)^2^+6.7663P] where P=(Fo^2^+2Fc^2^)/3'
_refine_ls_weighting_scheme calc
_refine_ls_wR_factor_gt 0.0892
_refine_ls_wR_factor_ref 0.0969
_reflns_number_gt 1849
_reflns_number_total 2446
_reflns_threshold_expression >2sigma(I)
_cod_data_source_file de5008.cif
_cod_data_source_block ilb152m
_cod_original_cell_volume 1046.9(4)
_cod_original_sg_symbol_H-M P2/n
_cod_database_code 2102621

loop_
_symmetry_equiv_pos_as_xyz
'x, y, z'
'-x+1/2, y, -z+1/2'
'-x, -y, -z'
'x-1/2, -y, z-1/2'

loop_
_atom_site_label
_atom_site_fract_x
_atom_site_fract_y
_atom_site_fract_z
_atom_site_U_iso_or_equiv
_atom_site_adp_type
_atom_site_calc_flag
_atom_site_refinement_flags
_atom_site_occupancy
_atom_site_type_symbol
Pt1 1.2500 0.17699(6) 0.2500 0.01650(13) Uani d S 1 Pt
Cl1 1.1909(2) 0.4028(3) 0.15825(11) 0.0216(4) Uani d . 1 Cl
Cl2 0.9648(2) 0.1780(3) 0.26351(11) 0.0231(4) Uani d . 1 Cl
Cl3 1.1904(3) -0.0500(3) 0.15898(11) 0.0241(4) Uani d . 1 Cl
N1 0.3788(8) 0.2413(9) -0.1197(4) 0.0180(14) Uani d . 1 N
H1 0.3594 0.2539 -0.1684 0.022 Uiso calc R 1 H
C2 0.5301(10) 0.2894(10) -0.0823(4) 0.0198(16) Uani d . 1 C
H2 0.6153 0.3358 -0.1077 0.024 Uiso calc R 1 H
C3 0.5623(10) 0.2710(10) -0.0052(4) 0.0163(15) Uani d . 1 C
C4 0.4350(11) 0.2078(10) 0.0311(4) 0.0184(16) Uani d . 1 C
H4 0.4553 0.1971 0.0839 0.022 Uiso calc R 1 H
C5 0.2759(11) 0.1598(10) -0.0107(5) 0.0230(17) Uani d . 1 C
H5 0.1869 0.1187 0.0136 0.028 Uiso calc R 1 H
C6 0.2499(10) 0.1727(10) -0.0866(5) 0.0218(17) Uani d . 1 C
H6 0.1449 0.1351 -0.1159 0.026 Uiso calc R 1 H
I1 0.80588(7) 0.32876(7) 0.05391(3) 0.02618(16) Uani d . 1 I
O1 0.4379(8) 0.3339(9) -0.2585(3) 0.0333(15) Uani d . 1 O
H1W 0.4349 0.3197 -0.3049 0.040 Uiso d R 1 H
H2W 0.4943 0.4326 -0.2458 0.040 Uiso d R 1 H

loop_
_atom_site_aniso_label
_atom_site_aniso_U_11
_atom_site_aniso_U_22
_atom_site_aniso_U_33
_atom_site_aniso_U_12
_atom_site_aniso_U_13
_atom_site_aniso_U_23
Pt1 0.0135(2) 0.0213(2) 0.0151(2) 0.000 0.00362(15) 0.000
Cl1 0.0207(10) 0.0250(10) 0.0190(9) -0.0011(8) 0.0037(8) 0.0039(8)
Cl2 0.0133(9) 0.0355(11) 0.0209(9) 0.0008(8) 0.0036(7) 0.0003(9)
Cl3 0.0237(10) 0.0269(10) 0.0223(10) -0.0035(8) 0.0055(8) -0.0060(8)
N1 0.026(4) 0.015(3) 0.013(3) -0.006(3) 0.002(3) -0.004(3)
C2 0.021(4) 0.017(4) 0.022(4) -0.001(3) 0.006(3) 0.001(3)
C3 0.022(4) 0.012(3) 0.011(3) 0.005(3) -0.004(3) -0.004(3)
C4 0.031(4) 0.015(4) 0.009(3) 0.004(3) 0.003(3) -0.001(3)
C5 0.028(4) 0.017(4) 0.026(4) 0.000(3) 0.011(4) 0.000(3)
C6 0.016(4) 0.018(4) 0.028(4) -0.005(3) -0.004(3) -0.002(4)
I1 0.0228(3) 0.0197(3) 0.0322(3) 0.0002(2) -0.0055(2) -0.0036(2)
O1 0.032(3) 0.052(4) 0.016(3) -0.015(3) 0.007(3) -0.003(3)

loop_
_atom_type_symbol
_atom_type_description
_atom_type_scat_dispersion_real
_atom_type_scat_dispersion_imag
_atom_type_scat_source
C C 0.0033 0.0016 'International Tables Vol C Tables 4.2.6.8 and 6.1.1.4'
H H 0.0000 0.0000 'International Tables Vol C Tables 4.2.6.8 and 6.1.1.4'
N N 0.0061 0.0033 'International Tables Vol C Tables 4.2.6.8 and 6.1.1.4'
Cl Cl 0.1484 0.1585 'International Tables Vol C Tables 4.2.6.8 and 6.1.1.4'
I I -0.4742 1.8119 'International Tables Vol C Tables 4.2.6.8 and 6.1.1.4'
Pt Pt -1.7033 8.3905 'International Tables Vol C Tables 4.2.6.8 and 6.1.1.4'
O O 0.0106 0.0060 'International Tables Vol C Tables 4.2.6.8 and 6.1.1.4'

loop_
_geom_angle_atom_site_label_1
_geom_angle_atom_site_label_2
_geom_angle_atom_site_label_3
_geom_angle_site_symmetry_1
_geom_angle_site_symmetry_3
_geom_angle
Cl2 Pt1 Cl2 . 2_755 179.65(11)
Cl2 Pt1 Cl3 . . 89.96(7)
Cl2 Pt1 Cl3 2_755 . 90.29(7)
Cl2 Pt1 Cl3 . 2_755 90.29(7)
Cl2 Pt1 Cl3 2_755 2_755 89.96(7)
Cl3 Pt1 Cl3 . 2_755 89.37(10)
Cl2 Pt1 Cl1 . 2_755 89.86(7)
Cl2 Pt1 Cl1 2_755 2_755 89.89(7)
Cl3 Pt1 Cl1 . 2_755 179.59(7)
Cl3 Pt1 Cl1 2_755 2_755 90.26(7)
Cl2 Pt1 Cl1 . . 89.89(7)
Cl2 Pt1 Cl1 2_755 . 89.86(7)
Cl3 Pt1 Cl1 . . 90.26(7)
Cl3 Pt1 Cl1 2_755 . 179.59(7)
Cl1 Pt1 Cl1 2_755 . 90.10(10)
C2 N1 C6 . . 123.7(7)
C2 N1 H1 . . 118.2
C6 N1 H1 . . 118.2
N1 C2 C3 . . 118.8(7)
N1 C2 H2 . . 120.6
C3 C2 H2 . . 120.6
C4 C3 C2 . . 119.8(7)
C4 C3 I1 . . 120.8(5)
C2 C3 I1 . . 119.3(6)
C3 C4 C5 . . 119.4(7)
C3 C4 H4 . . 120.3
C5 C4 H4 . . 120.3
C6 C5 C4 . . 119.5(7)
C6 C5 H5 . . 120.2
C4 C5 H5 . . 120.2
C5 C6 N1 . . 118.7(7)
C5 C6 H6 . . 120.7
N1 C6 H6 . . 120.7
H1W O1 H2W . . 107.0

loop_
_geom_bond_atom_site_label_1
_geom_bond_atom_site_label_2
_geom_bond_site_symmetry_2
_geom_bond_distance
Pt1 Cl2 . 2.3294(19)
Pt1 Cl2 2_755 2.3294(19)
Pt1 Cl3 . 2.337(2)
Pt1 Cl3 2_755 2.337(2)
Pt1 Cl1 2_755 2.339(2)
Pt1 Cl1 . 2.339(2)
N1 C2 . 1.322(10)
N1 C6 . 1.376(10)
N1 H1 . 0.8800
C2 C3 . 1.391(10)
C2 H2 . 0.9500
C3 C4 . 1.388(11)
C3 I1 . 2.088(8)
C4 C5 . 1.402(12)
C4 H4 . 0.9500
C5 C6 . 1.366(11)
C5 H5 . 0.9500
C6 H6 . 0.9500
O1 H1W . 0.8479
O1 H2W . 0.8601
